data_8107721
loop_
_publ_author_name
'Hong, Zhi'
'Chen, Guang'
'Jiang, Hua-Jiang'
'Chen, Ren-Er'
'Su, Wei-Ke'

_publ_section_title
;
 Crystal structure of \a-(4-(hydroxyimino)-2,5-dichloro-2,5-cyclohexadien-
 1-ylidene)-benzeneacetonitrile, C14H8Cl2N2O
;
_journal_issue 2
_journal_name_full 'Zeitschrift f\"ur Kristallographie - New Crystal Structures'
_journal_page_first 71
_journal_page_last 72
_journal_paper_doi 10.1515/ncrs-2014-9033
_journal_volume 230
_journal_year 2015
_chemical_formula_sum 'C14 H8 Cl2 N2 O'
_chemical_formula_weight 291.12
_chemical_name_common
;
alpha-(4-(hydroxyimino)-2,5-dichloro-2,5-cyclohexadien-
1-ylidene)-benzeneacetonitrile
;
_space_group_IT_number 14
_space_group_name_Hall '-P 2ybc'
_space_group_name_H-M_alt 'P 1 21/c 1'
_symmetry_cell_setting monoclinic
_symmetry_Int_Tables_number 14
_symmetry_space_group_name_Hall '-P 2ybc'
_symmetry_space_group_name_H-M 'P 1 21/c 1'
_cell_angle_alpha 90.
_cell_angle_beta 106.875(3)
_cell_angle_gamma 90.
_cell_formula_units_Z 4
_cell_length_a 18.692(4)
_cell_length_b 5.8557(13)
_cell_length_c 12.575(3)
_cell_volume 1317.1(5)
_diffrn_ambient_temperature 296
_diffrn_radiation_probe x-ray
_diffrn_radiation_type MoK\a
_diffrn_radiation_wavelength 0.71073
_exptl_absorpt_coefficient_mu 0.484
_exptl_crystal_density_diffrn 1.468
_exptl_crystal_density_method 'Not Measured'
_exptl_crystal_F_000 592
_refine_ls_number_parameters 173
_refine_ls_number_reflns 2175
_refine_ls_R_factor_gt 0.0392
_refine_ls_wR_factor_gt 0.1127
_cod_data_source_file Z-2015-071.cif
_cod_data_source_block 1
_cod_original_sg_symbol_H-M 'P 21/c'
_cod_database_code 8107721

loop_
_space_group_symop_id
_space_group_symop_operation_xyz
1 x,y,z
2 -x,1/2+y,1/2-z
3 -x,-y,-z
4 x,1/2-y,1/2+z

loop_
_atom_site_aniso_label
_atom_site_aniso_U_11
_atom_site_aniso_U_22
_atom_site_aniso_U_33
_atom_site_aniso_U_23
_atom_site_aniso_U_13
_atom_site_aniso_U_12
Cl1 0.0677(3) 0.0564(3) 0.0636(3) -0.0071(2) 0.0215(3) 0.0178(2)
Cl2 0.0729(4) 0.0627(4) 0.0561(3) -0.0105(2) 0.0140(3) 0.0135(3)
O1 0.0572(9) 0.0810(10) 0.0677(9) 0.0084(9) 0.0072(7) 0.0301(8)
N1 0.087(2) 0.0690(10) 0.101(2) -0.0180(10) 0.0210(10) 0.0290(10)
N2 0.0495(9) 0.0590(10) 0.0580(10) 0.0130(8) 0.0177(8) 0.0193(8)
C1 0.0435(9) 0.0380(10) 0.0600(10) 0.0054(9) 0.0164(8) 0.0100(8)
C2 0.0580(10) 0.0470(10) 0.0750(10) 0.0150(10) 0.0070(10) 0.0015(9)
C3 0.079(2) 0.061(2) 0.070(2) 0.0190(10) 0.0040(10) 0.0100(10)
C4 0.0680(10) 0.0580(10) 0.0700(10) -0.0040(10) -0.0010(10) 0.0110(10)
C5 0.0600(10) 0.0520(10) 0.086(2) -0.0030(10) 0.0140(10) -0.0030(10)
C6 0.0560(10) 0.0430(10) 0.0710(10) 0.0080(10) 0.0190(10) 0.0031(9)
C7 0.0461(9) 0.0370(10) 0.0550(10) 0.0064(8) 0.0195(8) 0.0062(8)
C8 0.0456(9) 0.0370(10) 0.0460(10) 0.0091(8) 0.0203(8) 0.0056(7)
C9 0.0453(9) 0.0450(10) 0.0440(10) 0.0070(8) 0.0160(8) 0.0083(8)
C10 0.0500(10) 0.0410(10) 0.0480(10) 0.0060(8) 0.0224(8) 0.0079(8)
C11 0.0459(9) 0.0460(10) 0.0500(10) 0.0112(8) 0.0216(8) 0.0120(8)
C12 0.0460(10) 0.0550(10) 0.0460(10) 0.0105(9) 0.0162(8) 0.0092(9)
C13 0.0500(10) 0.0440(10) 0.0440(10) 0.0074(8) 0.0209(8) 0.0064(8)
C14 0.0530(10) 0.0490(10) 0.0690(10) 0.0010(10) 0.0160(10) 0.0130(10)

loop_
_atom_site_label
_atom_site_type_symbol
_atom_site_thermal_displace_type
_atom_site_fract_x
_atom_site_fract_y
_atom_site_fract_z
_atom_site_occupancy
_atom_site_U_iso_or_equiv
_atom_site_calc_flag
_atom_site_refinement_flags
_atom_site_disorder_assembly
_atom_site_disorder_group
Cl1 Cl Uani 0.83904(3) -0.37152(9) 0.78467(5) 1.000 0.0621(2) . . . .
Cl2 Cl Uani 0.84366(3) 0.38170(10) 1.13808(5) 1.000 0.0649(2) . . . .
O1 O Uani 1.00565(8) -0.2919(3) 1.09560(10) 1.000 0.0709(5) . . . .
N1 N Uani 0.68190(10) 0.6411(4) 1.0216(2) 1.000 0.0870(10) . . . .
N2 N Uani 0.94986(9) -0.3124(3) 0.99580(10) 1.000 0.0551(6) . . . .
C1 C Uani 0.65070(10) 0.2691(3) 0.8102(2) 1.000 0.0469(6) . . . .
C2 C Uani 0.63920(10) 0.4278(4) 0.7250(2) 1.000 0.0626(6) . . . .
C3 C Uani 0.58260(10) 0.3982(4) 0.6275(2) 1.000 0.0737(12) . . . .
C4 C Uani 0.53580(10) 0.2125(4) 0.6145(2) 1.000 0.0698(6) . . . .
C5 C Uani 0.54630(10) 0.0545(4) 0.6988(2) 1.000 0.0675(8) . . . .
C6 C Uani 0.60330(10) 0.0817(4) 0.7957(2) 1.000 0.0566(6) . . . .
C7 C Uani 0.71340(10) 0.2992(3) 0.9147(2) 1.000 0.0450(6) . . . .
C8 C Uani 0.77540(10) 0.1606(3) 0.9405(2) 1.000 0.0414(6) . . . .
C9 C Uani 0.78020(10) -0.0149(3) 0.8614(2) 1.000 0.0441(6) . . . .
C10 C Uani 0.83710(10) -0.1637(3) 0.8813(2) 1.000 0.0446(6) . . . .
C11 C Uani 0.89840(10) -0.1558(3) 0.9828(2) 1.000 0.0457(6) . . . .
C12 C Uani 0.89690(10) 0.0239(3) 1.0597(2) 1.000 0.0484(6) . . . .
C13 C Uani 0.83950(10) 0.1718(3) 1.0401(2) 1.000 0.0445(6) . . . .
C14 C Uani 0.70070(10) 0.4871(4) 0.9803(2) 1.000 0.0574(6) . . . .
H1 H Uiso 1.03460 -0.39980 1.10290 1.000 0.1060 . . . .
H2 H Uiso 0.67010 0.55530 0.73370 1.000 0.0750 . . . .
H3 H Uiso 0.57610 0.50410 0.57030 1.000 0.0880 . . . .
H4 H Uiso 0.49710 0.19380 0.54910 1.000 0.0840 . . . .
H5 H Uiso 0.51480 -0.07130 0.69020 1.000 0.0810 . . . .
H6 H Uiso 0.61010 -0.02620 0.85200 1.000 0.0680 . . . .
H9 H Uiso 0.74240 -0.02460 0.79450 1.000 0.0530 . . . .
H12 H Uiso 0.93640 0.03830 1.12440 1.000 0.0580 . . . .

loop_
_atom_type_symbol
_atom_type_description
_atom_type_scat_dispersion_real
_atom_type_scat_dispersion_imag
_atom_type_scat_source
C C 0.0033 0.0016 ' International Tables Vol C Tables 4.2.6.8 and 6.1.1.4'
H H 0.0000 0.0000 ' International Tables Vol C Tables 4.2.6.8 and 6.1.1.4'
Cl Cl 0.1484 0.1585 ' International Tables Vol C Tables 4.2.6.8 and 6.1.1.4'
N N 0.0061 0.0033 ' International Tables Vol C Tables 4.2.6.8 and 6.1.1.4'
O O 0.0106 0.0060 ' International Tables Vol C Tables 4.2.6.8 and 6.1.1.4'

loop_
_geom_angle_atom_site_label_1
_geom_angle_atom_site_label_2
_geom_angle_atom_site_label_3
_geom_angle
_geom_angle_site_symmetry_1
_geom_angle_site_symmetry_2
_geom_angle_site_symmetry_3
_geom_angle_publ_flag
N2 O1 H1 109.00 . . . no
O1 N2 C11 112.74(16) . . . yes
C2 C1 C6 118.6(2) . . . no
C6 C1 C7 121.05(19) . . . no
C2 C1 C7 120.39(17) . . . no
C1 C2 C3 120.6(2) . . . no
C2 C3 C4 120.2(2) . . . no
C3 C4 C5 119.7(2) . . . no
C4 C5 C6 120.3(2) . . . no
C1 C6 C5 120.6(2) . . . no
C1 C7 C14 112.15(17) . . . no
C8 C7 C14 125.9(2) . . . no
C1 C7 C8 121.99(19) . . . no
C7 C8 C13 126.94(19) . . . no
C9 C8 C13 114.88(17) . . . no
C7 C8 C9 118.2(2) . . . no
C8 C9 C10 122.4(2) . . . no
Cl1 C10 C9 120.26(18) . . . yes
C9 C10 C11 121.7(2) . . . no
Cl1 C10 C11 118.03(14) . . . yes
N2 C11 C10 117.02(18) . . . yes
C10 C11 C12 116.90(17) . . . no
N2 C11 C12 126.1(2) . . . yes
C11 C12 C13 121.3(2) . . . no
Cl2 C13 C8 119.96(14) . . . yes
C8 C13 C12 122.68(19) . . . no
Cl2 C13 C12 117.36(18) . . . yes
N1 C14 C7 170.9(2) . . . yes
C1 C2 H2 120.00 . . . no
C3 C2 H2 120.00 . . . no
C2 C3 H3 120.00 . . . no
C4 C3 H3 120.00 . . . no
C3 C4 H4 120.00 . . . no
C5 C4 H4 120.00 . . . no
C4 C5 H5 120.00 . . . no
C6 C5 H5 120.00 . . . no
C1 C6 H6 120.00 . . . no
C5 C6 H6 120.00 . . . no
C8 C9 H9 119.00 . . . no
C10 C9 H9 119.00 . . . no
C11 C12 H12 119.00 . . . no
C13 C12 H12 119.00 . . . no

loop_
_geom_bond_atom_site_label_1
_geom_bond_atom_site_label_2
_geom_bond_distance
_geom_bond_site_symmetry_1
_geom_bond_site_symmetry_2
_geom_bond_publ_flag
Cl1 C10 1.728(2) . . yes
Cl2 C13 1.726(2) . . yes
O1 N2 1.3846(19) . . yes
N1 C14 1.146(3) . . yes
O1 H1 0.8200 . . no
N2 C11 1.304(3) . . yes
C1 C6 1.389(3) . . no
C1 C7 1.496(3) . . no
C1 C2 1.387(3) . . no
C2 C3 1.378(3) . . no
C3 C4 1.375(3) . . no
C4 C5 1.378(3) . . no
C5 C6 1.375(3) . . no
C7 C8 1.374(3) . . no
C7 C14 1.436(3) . . no
C8 C13 1.462(3) . . no
C8 C9 1.451(3) . . no
C9 C10 1.341(3) . . no
C10 C11 1.447(3) . . no
C11 C12 1.435(3) . . no
C12 C13 1.345(3) . . no
C2 H2 0.9300 . . no
C3 H3 0.9300 . . no
C4 H4 0.9300 . . no
C5 H5 0.9300 . . no
C6 H6 0.9300 . . no
C9 H9 0.9300 . . no
C12 H12 0.9300 . . no

loop_
_geom_hbond_atom_site_label_D
_geom_hbond_atom_site_label_H
_geom_hbond_atom_site_label_A
_geom_hbond_distance_DH
_geom_hbond_distance_HA
_geom_hbond_distance_DA
_geom_hbond_angle_DHA
_geom_hbond_site_symmetry_A
_geom_hbond_publ_flag
O1 H1 Cl1 0.8200 2.7300 3.4701(19) 152.00 3_747 yes
O1 H1 N2 0.8200 2.1600 2.817(2) 137.00 3_747 yes

loop_
_geom_torsion_atom_site_label_1
_geom_torsion_atom_site_label_2
_geom_torsion_atom_site_label_3
_geom_torsion_atom_site_label_4
_geom_torsion
_geom_torsion_site_symmetry_1
_geom_torsion_site_symmetry_2
_geom_torsion_site_symmetry_3
_geom_torsion_site_symmetry_4
_geom_torsion_publ_flag
O1 N2 C11 C12 0.6(3) . . . . no
O1 N2 C11 C10 -179.46(16) . . . . no
C7 C1 C2 C3 178.48(19) . . . . no
C2 C1 C6 C5 0.1(3) . . . . no
C2 C1 C7 C8 -109.2(2) . . . . no
C2 C1 C7 C14 69.9(3) . . . . no
C7 C1 C6 C5 -179.3(2) . . . . no
C6 C1 C2 C3 -0.9(3) . . . . no
C6 C1 C7 C14 -110.7(2) . . . . no
C6 C1 C7 C8 70.2(3) . . . . no
C1 C2 C3 C4 1.3(3) . . . . no
C2 C3 C4 C5 -0.8(3) . . . . no
C3 C4 C5 C6 0.0(3) . . . . no
C4 C5 C6 C1 0.4(3) . . . . no
C1 C7 C8 C9 1.9(3) . . . . no
C14 C7 C8 C13 1.7(3) . . . . no
C14 C7 C8 C9 -177.1(2) . . . . no
C1 C7 C8 C13 -179.30(19) . . . . no
C13 C8 C9 C10 3.7(3) . . . . no
C7 C8 C9 C10 -177.3(2) . . . . no
C9 C8 C13 Cl2 176.69(15) . . . . no
C7 C8 C13 Cl2 -2.2(3) . . . . no
C7 C8 C13 C12 178.0(2) . . . . no
C9 C8 C13 C12 -3.1(3) . . . . no
C8 C9 C10 C11 -1.2(3) . . . . no
C8 C9 C10 Cl1 179.09(15) . . . . no
Cl1 C10 C11 N2 -2.3(3) . . . . no
C9 C10 C11 C12 -2.1(3) . . . . no
Cl1 C10 C11 C12 177.64(15) . . . . no
C9 C10 C11 N2 177.93(19) . . . . no
N2 C11 C12 C13 -177.4(2) . . . . no
C10 C11 C12 C13 2.7(3) . . . . no
C11 C12 C13 Cl2 -179.83(16) . . . . no
C11 C12 C13 C8 0.0(3) . . . . no
